data_7111675
loop_
_publ_author_name
'Nakajima, Hideto'
'Yasuda, Makoto'
'Chiba, Kouji'
'Baba, Akio'

_publ_section_title
;
 Synthesis and theoretical studies of gallium complexes back-shielded by a
 cage-shaped framework of tris(m-oxybenzyl)arene
;
_journal_issue 26
_journal_name_full 'Chemical Communications'
_journal_page_first 4794
_journal_page_last 4796
_journal_paper_doi 10.1039/c0cc00253d
_journal_volume 46
_journal_year 2010
_chemical_formula_moiety '0.44(C35 H32 Ga N O3), 0.56(C35 H35 N O3)'
_chemical_formula_sum 'C35 H33.68 Ga0.44 N O3'
_chemical_formula_weight 545.29
_chemical_name_systematic
;
?
;
_space_group_IT_number 14
_symmetry_cell_setting monoclinic
_symmetry_Int_Tables_number 14
_symmetry_space_group_name_Hall '-P 2yn'
_symmetry_space_group_name_H-M 'P 1 21/n 1'
_atom_sites_solution_hydrogens geom
_atom_sites_solution_primary direct
_atom_sites_solution_secondary difmap
_audit_creation_method SHELXL-97
_cell_angle_alpha 90.00
_cell_angle_beta 102.713(3)
_cell_angle_gamma 90.00
_cell_formula_units_Z 4
_cell_length_a 11.8141(10)
_cell_length_b 15.4673(14)
_cell_length_c 16.5096(16)
_cell_measurement_reflns_used 22582
_cell_measurement_temperature 273(2)
_cell_measurement_theta_max 30.49
_cell_measurement_theta_min 3.05
_cell_volume 2942.9(5)
_computing_cell_refinement 'Rigaku/RAPID Diffractometer Control'
_computing_data_collection 'Rigaku/RAPID Diffractometer Control'
_computing_data_reduction 'teXsan: PROCESS (MSC)'
_computing_molecular_graphics 'Ortep-3 (Louis J. Farrugia, 1999)'
_computing_publication_material 'SHELXL-97 and modified'
_computing_structure_refinement 'SHELXL-97 (Sheldrick, 1999)'
_computing_structure_solution 'PATTY (Bueskens, et al., 1994)'
_diffrn_ambient_temperature 273(2)
_diffrn_detector_area_resol_mean 10.00
_diffrn_measured_fraction_theta_full 0.994
_diffrn_measured_fraction_theta_max 0.994
_diffrn_measurement_device_type 'Rigaku R-AXIS RAPID'
_diffrn_measurement_method \w
_diffrn_radiation_detector 'imaging plate'
_diffrn_radiation_monochromator graphite
_diffrn_radiation_source 'fine-focus sealed tube'
_diffrn_radiation_type MoK\a
_diffrn_radiation_wavelength 0.71075
_diffrn_reflns_av_R_equivalents 0.0166
_diffrn_reflns_av_sigmaI/netI 0.0223
_diffrn_reflns_limit_h_max 14
_diffrn_reflns_limit_h_min -14
_diffrn_reflns_limit_k_max 18
_diffrn_reflns_limit_k_min -18
_diffrn_reflns_limit_l_max 19
_diffrn_reflns_limit_l_min -19
_diffrn_reflns_number 10283
_diffrn_reflns_theta_full 25.00
_diffrn_reflns_theta_max 25.00
_diffrn_reflns_theta_min 3.05
_exptl_absorpt_coefficient_mu 0.468
_exptl_absorpt_correction_T_max 0.8533
_exptl_absorpt_correction_T_min 0.7997
_exptl_absorpt_correction_type multi-scan
_exptl_absorpt_process_details
;
Higashi, T. (1999). Abscor - Empirical Absorption Correction based on
Fourier Series Approximation. Rigaku Corporation, Tokyo, Japan.
;
_exptl_crystal_colour colorless
_exptl_crystal_density_diffrn 1.231
_exptl_crystal_density_method 'not measured'
_exptl_crystal_description prism
_exptl_crystal_F_000 1147
_exptl_crystal_size_max 0.50
_exptl_crystal_size_mid 0.45
_exptl_crystal_size_min 0.35
_refine_diff_density_max 0.420
_refine_diff_density_min -0.216
_refine_diff_density_rms 0.062
_refine_ls_extinction_method none
_refine_ls_goodness_of_fit_ref 1.071
_refine_ls_hydrogen_treatment constr
_refine_ls_matrix_type full
_refine_ls_number_parameters 419
_refine_ls_number_reflns 5152
_refine_ls_number_restraints 0
_refine_ls_restrained_S_all 1.071
_refine_ls_R_factor_all 0.0758
_refine_ls_R_factor_gt 0.0587
_refine_ls_shift/su_max 0.001
_refine_ls_shift/su_mean 0.000
_refine_ls_structure_factor_coef Fsqd
_refine_ls_weighting_details 'calc w=1/[\s^2^(Fo^2^)+(0.1149P)^2^+0.2684P] where P=(Fo^2^+2Fc^2^)/3'
_refine_ls_weighting_scheme calc
_refine_ls_wR_factor_gt 0.1637
_refine_ls_wR_factor_ref 0.1881
_reflns_number_gt 3691
_reflns_number_total 5152
_reflns_threshold_expression >2sigma(I)
_cod_data_source_file C0CC00253Dsup1.cif
_cod_data_source_block b
_cod_depositor_comments
;
The following automatic conversions were performed:

'_symmetry_cell_setting' value 'Monoclinic' changed to 'monoclinic'
according to /home/saulius/struct/CIF-dictionaries/cif_core.dic
dictionary named 'cif_core.dic' version 2.4.2 from
2011-04-26.

'_exptl_absorpt_correction_type' value 'Multi-Scan'
changed to 'multi-scan' according to
/home/saulius/struct/CIF-dictionaries/cif_core.dic dictionary named
'cif_core.dic' version 2.4.2 from 2011-04-26.

Automatic conversion script
Id: cif_fix_values 1891 2012-01-12 08:04:46Z andrius 
;
_cod_original_sg_symbol_Hall '-p 2yn'
_cod_original_sg_symbol_H-M 'P 21/n'
_cod_database_code 7111675

loop_
_symmetry_equiv_pos_as_xyz
'x, y, z'
'x+1/2, -y+1/2, z+1/2'
'-x, -y, -z'
'-x-1/2, y-1/2, -z-1/2'

loop_
_atom_site_label
_atom_site_type_symbol
_atom_site_fract_x
_atom_site_fract_y
_atom_site_fract_z
_atom_site_U_iso_or_equiv
_atom_site_adp_type
_atom_site_occupancy
_atom_site_symmetry_multiplicity
_atom_site_calc_flag
_atom_site_refinement_flags
_atom_site_disorder_assembly
_atom_site_disorder_group
O1 O 1.18881(16) 0.82524(14) 0.30112(15) 0.1128(7) Uani 1 1 d . . .
O2 O 0.86101(17) 0.99199(11) 0.43163(12) 0.0945(6) Uani 1 1 d . . .
O3 O 0.99742(16) 1.08363(13) 0.15167(17) 0.1190(8) Uani 1 1 d . . .
C1 C 0.78438(16) 0.71247(12) 0.14749(13) 0.0591(5) Uani 1 1 d . . .
C2 C 0.71993(16) 0.72325(12) 0.20876(12) 0.0588(5) Uani 1 1 d . . .
C3 C 0.64166(15) 0.79217(13) 0.20311(12) 0.0592(5) Uani 1 1 d . . .
C4 C 0.63271(16) 0.85314(13) 0.13897(12) 0.0602(5) Uani 1 1 d . . .
C5 C 0.69339(17) 0.83984(12) 0.07604(12) 0.0606(5) Uani 1 1 d . . .
C6 C 0.76957(17) 0.76976(13) 0.08036(12) 0.0605(5) Uani 1 1 d . . .
C7 C 0.7354(2) 0.66012(16) 0.27980(15) 0.0803(7) Uani 1 1 d . . .
H7A H 0.8161 0.6458 0.2978 0.120 Uiso 1 1 calc R . .
H7B H 0.6918 0.6086 0.2619 0.120 Uiso 1 1 calc R . .
H7C H 0.7083 0.6857 0.3250 0.120 Uiso 1 1 calc R . .
C8 C 0.5590(2) 0.93298(15) 0.13796(17) 0.0800(6) Uani 1 1 d . . .
H8A H 0.5942 0.9806 0.1155 0.120 Uiso 1 1 calc R . .
H8B H 0.5528 0.9465 0.1936 0.120 Uiso 1 1 calc R . .
H8C H 0.4830 0.9226 0.1042 0.120 Uiso 1 1 calc R . .
C9 C 0.8362(2) 0.75585(18) 0.01323(16) 0.0846(7) Uani 1 1 d . . .
H9A H 0.9134 0.7366 0.0379 0.127 Uiso 1 1 calc R . .
H9B H 0.8400 0.8092 -0.0158 0.127 Uiso 1 1 calc R . .
H9C H 0.7977 0.7129 -0.0250 0.127 Uiso 1 1 calc R . .
C11 C 1.14812(19) 0.74732(18) 0.26631(16) 0.0802(6) Uani 1 1 d . . .
C12 C 1.03222(18) 0.73439(15) 0.22892(14) 0.0700(6) Uani 1 1 d . . .
H12 H 0.9797 0.7796 0.2267 0.084 Uiso 1 1 calc R . .
C13 C 0.99386(17) 0.65507(13) 0.19487(12) 0.0623(5) Uani 1 1 d . . .
C14 C 1.0741(2) 0.58895(16) 0.19850(15) 0.0787(6) Uani 1 1 d . . .
H14 H 1.0500 0.5351 0.1760 0.094 Uiso 1 1 calc R . .
C15 C 1.1893(2) 0.6025(2) 0.23524(17) 0.0930(8) Uani 1 1 d . . .
H15 H 1.2426 0.5579 0.2367 0.112 Uiso 1 1 calc R . .
C16 C 1.2262(2) 0.6812(2) 0.26960(18) 0.0942(8) Uani 1 1 d . . .
H16 H 1.3039 0.6896 0.2950 0.113 Uiso 1 1 calc R . .
C17 C 0.86771(18) 0.63766(14) 0.15261(15) 0.0716(6) Uani 1 1 d . . .
H17A H 0.8655 0.6177 0.0966 0.086 Uiso 1 1 calc R . .
H17B H 0.8396 0.5908 0.1819 0.086 Uiso 1 1 calc R . .
C21 C 0.7582(2) 0.94694(13) 0.42304(14) 0.0740(6) Uani 1 1 d . . .
C22 C 0.71743(18) 0.89757(12) 0.35198(13) 0.0642(5) Uani 1 1 d . . .
H22 H 0.7599 0.8947 0.3109 0.077 Uiso 1 1 calc R . .
C23 C 0.61389(18) 0.85288(13) 0.34251(12) 0.0646(5) Uani 1 1 d . . .
C24 C 0.5525(2) 0.85780(17) 0.40492(15) 0.0858(7) Uani 1 1 d . . .
H24 H 0.4831 0.8278 0.3996 0.103 Uiso 1 1 calc R . .
C25 C 0.5939(3) 0.9070(2) 0.47491(17) 0.1004(9) Uani 1 1 d . . .
H25 H 0.5518 0.9098 0.5162 0.121 Uiso 1 1 calc R . .
C26 C 0.6960(3) 0.95177(17) 0.48448(15) 0.0941(9) Uani 1 1 d . . .
H26 H 0.7231 0.9850 0.5318 0.113 Uiso 1 1 calc R . .
C27 C 0.56572(18) 0.80016(15) 0.26540(14) 0.0709(6) Uani 1 1 d . . .
H27A H 0.5493 0.7424 0.2827 0.085 Uiso 1 1 calc R . .
H27B H 0.4924 0.8256 0.2375 0.085 Uiso 1 1 calc R . .
C31 C 0.9195(2) 1.06049(16) 0.0805(2) 0.0944(9) Uani 1 1 d . . .
C32 C 0.84024(19) 0.99389(14) 0.07912(17) 0.0751(6) Uani 1 1 d . . .
H32 H 0.8387 0.9639 0.1277 0.090 Uiso 1 1 calc R . .
C33 C 0.7639(2) 0.97207(14) 0.00620(16) 0.0735(6) Uani 1 1 d . . .
C34 C 0.7673(3) 1.01606(17) -0.0666(2) 0.0944(8) Uani 1 1 d . . .
H34 H 0.7169 1.0016 -0.1164 0.113 Uiso 1 1 calc R . .
C35 C 0.8478(4) 1.0822(2) -0.0633(3) 0.1256(14) Uani 1 1 d . . .
H35 H 0.8516 1.1114 -0.1119 0.151 Uiso 1 1 calc R . .
C36 C 0.9210(3) 1.1055(2) 0.0090(4) 0.1205(13) Uani 1 1 d . . .
H36 H 0.9719 1.1515 0.0100 0.145 Uiso 1 1 calc R . .
C37 C 0.6752(2) 0.90025(15) 0.00201(14) 0.0757(6) Uani 1 1 d . . .
H37A H 0.5991 0.9264 -0.0048 0.091 Uiso 1 1 calc R . .
H37B H 0.6749 0.8660 -0.0473 0.091 Uiso 1 1 calc R . .
Ga1 Ga 1.00849(7) 0.96827(5) 0.30697(6) 0.1111(5) Uani 0.4393(18) 1 d P A 1
N1 N 1.0283(14) 1.1399(11) 0.4254(13) 0.092(4) Uani 0.4393(18) 1 d P A 1
C51 C 1.1131(9) 1.1741(6) 0.3911(6) 0.086(2) Uani 0.4393(18) 1 d P A 1
H51 H 1.1333 1.1483 0.3454 0.103 Uiso 0.4393(18) 1 calc PR A 1
C52 C 1.1655(16) 1.2446(14) 0.4246(12) 0.079(3) Uani 0.4393(18) 1 d P A 1
H52 H 1.2225 1.2695 0.4012 0.095 Uiso 0.4393(18) 1 calc PR A 1
C53 C 1.138(2) 1.2833(8) 0.494(2) 0.078(5) Uani 0.4393(18) 1 d P A 1
H53 H 1.1736 1.3344 0.5164 0.093 Uiso 0.4393(18) 1 calc PR A 1
C54 C 1.0545(18) 1.2410(11) 0.5291(12) 0.091(4) Uani 0.4393(18) 1 d P A 1
H54 H 1.0370 1.2603 0.5783 0.109 Uiso 0.4393(18) 1 calc PR A 1
C55 C 0.9961(16) 1.1653(10) 0.4846(10) 0.060(3) Uani 0.4393(18) 1 d P A 1
H55 H 0.9356 1.1380 0.5023 0.072 Uiso 0.4393(18) 1 calc PR A 1
N1A N 0.9844(5) 1.1942(5) 0.5288(5) 0.1025(17) Uani 0.5607(18) 1 d P A 2
C51A C 1.0571(16) 1.2645(10) 0.5548(9) 0.097(3) Uani 0.5607(18) 1 d P A 2
H51A H 1.0503 1.2985 0.6000 0.116 Uiso 0.5607(18) 1 calc PR A 2
C52A C 1.1359(16) 1.2797(10) 0.5114(17) 0.094(6) Uani 0.5607(18) 1 d P A 2
H52A H 1.1909 1.3226 0.5292 0.113 Uiso 0.5607(18) 1 calc PR A 2
C53A C 1.1393(13) 1.2370(13) 0.4451(10) 0.092(3) Uani 0.5607(18) 1 d P A 2
H53A H 1.1933 1.2526 0.4144 0.110 Uiso 0.5607(18) 1 calc PR A 2
C54A C 1.0615(10) 1.1653(8) 0.4166(9) 0.083(3) Uani 0.5607(18) 1 d P A 2
H54A H 1.0650 1.1344 0.3689 0.099 Uiso 0.5607(18) 1 calc PR A 2
C55A C 0.9858(16) 1.1462(9) 0.4616(10) 0.074(3) Uani 0.5607(18) 1 d P A 2
H55A H 0.9343 1.1004 0.4470 0.088 Uiso 0.5607(18) 1 calc PR A 2

loop_
_atom_site_aniso_label
_atom_site_aniso_U_11
_atom_site_aniso_U_22
_atom_site_aniso_U_33
_atom_site_aniso_U_23
_atom_site_aniso_U_13
_atom_site_aniso_U_12
O1 0.0755(11) 0.1109(14) 0.1365(17) -0.0235(12) -0.0105(11) -0.0163(10)
O2 0.1039(13) 0.0635(9) 0.0968(12) -0.0113(8) -0.0195(10) -0.0066(9)
O3 0.0731(11) 0.0909(13) 0.201(2) -0.0522(15) 0.0465(13) -0.0278(9)
C1 0.0548(10) 0.0528(10) 0.0699(12) -0.0112(9) 0.0144(9) -0.0132(8)
C2 0.0537(10) 0.0581(11) 0.0638(11) -0.0077(9) 0.0108(9) -0.0143(8)
C3 0.0505(10) 0.0631(11) 0.0636(11) -0.0134(9) 0.0120(8) -0.0134(8)
C4 0.0533(10) 0.0586(11) 0.0665(12) -0.0102(9) 0.0086(9) -0.0085(8)
C5 0.0578(10) 0.0587(11) 0.0631(11) -0.0069(9) 0.0085(9) -0.0133(9)
C6 0.0564(10) 0.0625(11) 0.0639(12) -0.0124(9) 0.0161(9) -0.0135(9)
C7 0.0853(15) 0.0760(15) 0.0799(15) 0.0081(12) 0.0186(12) -0.0131(12)
C8 0.0699(13) 0.0725(14) 0.0932(16) -0.0111(12) 0.0085(12) 0.0067(11)
C9 0.0867(15) 0.0906(16) 0.0855(16) -0.0122(13) 0.0384(13) -0.0113(13)
C11 0.0624(13) 0.0921(17) 0.0815(15) -0.0014(13) 0.0059(11) -0.0006(12)
C12 0.0609(12) 0.0692(13) 0.0792(14) -0.0029(11) 0.0139(10) 0.0005(10)
C13 0.0649(11) 0.0615(11) 0.0630(11) 0.0042(9) 0.0197(9) 0.0035(9)
C14 0.0935(16) 0.0732(14) 0.0741(14) 0.0056(11) 0.0284(12) 0.0180(12)
C15 0.0825(16) 0.106(2) 0.0886(17) 0.0087(15) 0.0156(13) 0.0315(15)
C16 0.0661(14) 0.123(2) 0.0884(17) 0.0042(16) 0.0061(12) 0.0179(15)
C17 0.0701(12) 0.0559(12) 0.0905(15) -0.0111(11) 0.0214(11) -0.0038(9)
C21 0.0939(16) 0.0493(11) 0.0682(14) 0.0023(10) -0.0052(12) 0.0096(11)
C22 0.0712(12) 0.0552(11) 0.0631(12) -0.0039(9) 0.0079(9) 0.0031(9)
C23 0.0720(12) 0.0612(12) 0.0623(12) -0.0002(9) 0.0183(9) 0.0037(10)
C24 0.1057(18) 0.0864(16) 0.0728(15) -0.0013(13) 0.0360(13) -0.0006(14)
C25 0.145(3) 0.0942(19) 0.0713(16) 0.0001(14) 0.0442(16) 0.0098(19)
C26 0.152(3) 0.0690(15) 0.0561(13) -0.0030(11) 0.0114(15) 0.0163(17)
C27 0.0619(12) 0.0783(14) 0.0768(14) -0.0121(11) 0.0243(10) -0.0111(10)
C31 0.0759(15) 0.0629(14) 0.161(3) -0.0165(17) 0.0625(18) -0.0056(12)
C32 0.0694(13) 0.0611(12) 0.1029(18) -0.0101(12) 0.0367(13) -0.0085(10)
C33 0.0817(14) 0.0594(12) 0.0900(16) 0.0029(11) 0.0422(13) 0.0047(10)
C34 0.110(2) 0.0813(16) 0.109(2) 0.0157(15) 0.0608(17) 0.0157(14)
C35 0.142(3) 0.086(2) 0.183(4) 0.037(2) 0.110(3) 0.015(2)
C36 0.106(2) 0.0717(18) 0.212(4) 0.007(2) 0.095(3) -0.0069(16)
C37 0.0842(14) 0.0721(14) 0.0688(13) 0.0010(11) 0.0127(11) -0.0087(11)
Ga1 0.0963(6) 0.0973(6) 0.1351(8) -0.0385(5) 0.0151(5) -0.0093(4)
N1 0.089(9) 0.076(8) 0.098(7) 0.030(7) -0.010(6) -0.011(5)
C51 0.100(6) 0.063(4) 0.089(6) 0.004(4) 0.008(4) -0.002(4)
C52 0.094(8) 0.070(6) 0.071(8) 0.014(5) 0.011(5) -0.010(5)
C53 0.104(8) 0.036(5) 0.079(11) 0.003(5) -0.011(6) -0.008(4)
C54 0.083(7) 0.071(9) 0.110(11) -0.005(5) 0.002(7) -0.007(7)
C55 0.067(5) 0.040(7) 0.065(9) -0.017(5) -0.002(6) -0.010(4)
N1A 0.083(4) 0.085(4) 0.118(5) 0.018(4) -0.024(3) 0.002(3)
C51A 0.089(5) 0.078(8) 0.104(8) -0.008(4) -0.018(6) 0.001(5)
C52A 0.081(6) 0.104(9) 0.082(10) 0.012(4) -0.014(5) -0.021(5)
C53A 0.098(7) 0.090(6) 0.085(9) 0.025(6) 0.015(5) -0.011(5)
C54A 0.086(8) 0.085(8) 0.075(5) 0.001(6) 0.013(5) 0.011(6)
C55A 0.081(6) 0.049(6) 0.078(9) -0.016(5) -0.011(5) -0.004(5)

loop_
_atom_type_symbol
_atom_type_description
_atom_type_scat_dispersion_real
_atom_type_scat_dispersion_imag
_atom_type_scat_source
C C 0.0033 0.0016 'International Tables Vol C Tables 4.2.6.8 and 6.1.1.4'
H H 0.0000 0.0000 'International Tables Vol C Tables 4.2.6.8 and 6.1.1.4'
Ga Ga 0.2307 1.6083 'International Tables Vol C Tables 4.2.6.8 and 6.1.1.4'
N N 0.0061 0.0033 'International Tables Vol C Tables 4.2.6.8 and 6.1.1.4'
O O 0.0106 0.0060 'International Tables Vol C Tables 4.2.6.8 and 6.1.1.4'

loop_
_geom_angle_atom_site_label_1
_geom_angle_atom_site_label_2
_geom_angle_atom_site_label_3
_geom_angle
C6 C1 C2 120.16(18)
C6 C1 C17 119.74(18)
C2 C1 C17 120.08(19)
C3 C2 C1 119.82(18)
C3 C2 C7 120.71(19)
C1 C2 C7 119.47(19)
C2 C3 C4 120.02(17)
C2 C3 C27 119.93(19)
C4 C3 C27 120.05(19)
C5 C4 C3 119.64(18)
C5 C4 C8 120.01(19)
C3 C4 C8 120.35(19)
C6 C5 C4 120.24(19)
C6 C5 C37 119.57(19)
C4 C5 C37 120.18(19)
C1 C6 C5 119.83(18)
C1 C6 C9 119.77(19)
C5 C6 C9 120.4(2)
C2 C7 H7A 109.5
C2 C7 H7B 109.5
H7A C7 H7B 109.5
C2 C7 H7C 109.5
H7A C7 H7C 109.5
H7B C7 H7C 109.5
C4 C8 H8A 109.5
C4 C8 H8B 109.5
H8A C8 H8B 109.5
C4 C8 H8C 109.5
H8A C8 H8C 109.5
H8B C8 H8C 109.5
C6 C9 H9A 109.5
C6 C9 H9B 109.5
H9A C9 H9B 109.5
C6 C9 H9C 109.5
H9A C9 H9C 109.5
H9B C9 H9C 109.5
C16 C11 O1 117.8(2)
C16 C11 C12 120.0(3)
O1 C11 C12 122.2(2)
C13 C12 C11 120.8(2)
C13 C12 H12 119.6
C11 C12 H12 119.6
C12 C13 C14 118.5(2)
C12 C13 C17 122.86(18)
C14 C13 C17 118.7(2)
C15 C14 C13 120.4(2)
C15 C14 H14 119.8
C13 C14 H14 119.8
C16 C15 C14 120.6(2)
C16 C15 H15 119.7
C14 C15 H15 119.7
C11 C16 C15 119.7(2)
C11 C16 H16 120.1
C15 C16 H16 120.1
C1 C17 C13 116.75(17)
C1 C17 H17A 108.1
C13 C17 H17A 108.1
C1 C17 H17B 108.1
C13 C17 H17B 108.1
H17A C17 H17B 107.3
C26 C21 O2 119.7(2)
C26 C21 C22 120.5(2)
O2 C21 C22 119.8(2)
C23 C22 C21 120.1(2)
C23 C22 H22 119.9
C21 C22 H22 119.9
C22 C23 C24 118.8(2)
C22 C23 C27 121.58(18)
C24 C23 C27 119.6(2)
C25 C24 C23 120.4(3)
C25 C24 H24 119.8
C23 C24 H24 119.8
C26 C25 C24 121.1(3)
C26 C25 H25 119.5
C24 C25 H25 119.5
C25 C26 C21 119.1(2)
C25 C26 H26 120.5
C21 C26 H26 120.5
C3 C27 C23 116.54(16)
C3 C27 H27A 108.2
C23 C27 H27A 108.2
C3 C27 H27B 108.2
C23 C27 H27B 108.2
H27A C27 H27B 107.3
O3 C31 C36 118.1(3)
O3 C31 C32 122.1(3)
C36 C31 C32 119.8(3)
C33 C32 C31 120.4(3)
C33 C32 H32 119.8
C31 C32 H32 119.8
C32 C33 C34 119.8(2)
C32 C33 C37 122.1(2)
C34 C33 C37 118.1(3)
C33 C34 C35 118.5(4)
C33 C34 H34 120.8
C35 C34 H34 120.8
C36 C35 C34 121.8(3)
C36 C35 H35 119.1
C34 C35 H35 119.1
C35 C36 C31 119.6(3)
C35 C36 H36 120.2
C31 C36 H36 120.2
C5 C37 C33 116.15(19)
C5 C37 H37A 108.2
C33 C37 H37A 108.2
C5 C37 H37B 108.2
C33 C37 H37B 108.2
H37A C37 H37B 107.4
C55 N1 C51 127.6(16)
C52 C51 N1 118.0(14)
C52 C51 H51 121.0
N1 C51 H51 121.0
C51 C52 C53 122.0(13)
C51 C52 H52 119.0
C53 C52 H52 119.0
C54 C53 C52 116.6(16)
C54 C53 H53 121.7
C52 C53 H53 121.7
C53 C54 C55 117.3(18)
C53 C54 H54 121.3
C55 C54 H54 121.3
N1 C55 C54 118.2(15)
N1 C55 H55 120.9
C54 C55 H55 120.9
C55A N1A C51A 124.7(12)
C52A C51A N1A 115.7(12)
C52A C51A H51A 122.2
N1A C51A H51A 122.2
C53A C52A C51A 122.0(16)
C53A C52A H52A 119.0
C51A C52A H52A 119.0
C52A C53A C54A 122.2(13)
C52A C53A H53A 118.9
C54A C53A H53A 118.9
C55A C54A C53A 116.7(11)
C55A C54A H54A 121.6
C53A C54A H54A 121.6
C54A C55A N1A 118.5(12)
C54A C55A H55A 120.8
N1A C55A H55A 120.8

loop_
_geom_bond_atom_site_label_1
_geom_bond_atom_site_label_2
_geom_bond_distance
O1 C11 1.376(3)
O2 C21 1.380(3)
O3 C31 1.371(4)
C1 C6 1.400(3)
C1 C2 1.403(3)
C1 C17 1.509(3)
C2 C3 1.401(3)
C2 C7 1.506(3)
C3 C4 1.404(3)
C3 C27 1.511(3)
C4 C5 1.401(3)
C4 C8 1.509(3)
C5 C6 1.401(3)
C5 C37 1.516(3)
C6 C9 1.510(3)
C7 H7A 0.9600
C7 H7B 0.9600
C7 H7C 0.9600
C8 H8A 0.9600
C8 H8B 0.9600
C8 H8C 0.9600
C9 H9A 0.9600
C9 H9B 0.9600
C9 H9C 0.9600
C11 C16 1.371(4)
C11 C12 1.387(3)
C12 C13 1.384(3)
C12 H12 0.9300
C13 C14 1.387(3)
C13 C17 1.524(3)
C14 C15 1.379(4)
C14 H14 0.9300
C15 C16 1.372(4)
C15 H15 0.9300
C16 H16 0.9300
C17 H17A 0.9700
C17 H17B 0.9700
C21 C26 1.379(4)
C21 C22 1.394(3)
C22 C23 1.384(3)
C22 H22 0.9300
C23 C24 1.386(3)
C23 C27 1.513(3)
C24 C25 1.380(4)
C24 H24 0.9300
C25 C26 1.370(4)
C25 H25 0.9300
C26 H26 0.9300
C27 H27A 0.9700
C27 H27B 0.9700
C31 C36 1.374(5)
C31 C32 1.389(3)
C32 C33 1.378(4)
C32 H32 0.9300
C33 C34 1.389(4)
C33 C37 1.518(3)
C34 C35 1.389(5)
C34 H34 0.9300
C35 C36 1.359(6)
C35 H35 0.9300
C36 H36 0.9300
C37 H37A 0.9700
C37 H37B 0.9700
N1 C55 1.19(3)
N1 C51 1.361(15)
C51 C52 1.31(3)
C51 H51 0.9300
C52 C53 1.39(4)
C52 H52 0.9300
C53 C54 1.41(4)
C53 H53 0.9300
C54 C55 1.472(15)
C54 H54 0.9300
C55 H55 0.9300
N1A C55A 1.338(11)
N1A C51A 1.393(16)
C51A C52A 1.32(3)
C51A H51A 0.9300
C52A C53A 1.29(3)
C52A H52A 0.9300
C53A C54A 1.45(2)
C53A H53A 0.9300
C54A C55A 1.32(3)
C54A H54A 0.9300
C55A H55A 0.9300

loop_
_geom_torsion_atom_site_label_1
_geom_torsion_atom_site_label_2
_geom_torsion_atom_site_label_3
_geom_torsion_atom_site_label_4
_geom_torsion
C6 C1 C2 C3 -0.8(3)
C17 C1 C2 C3 -179.20(16)
C6 C1 C2 C7 178.96(17)
C17 C1 C2 C7 0.5(3)
C1 C2 C3 C4 -3.7(3)
C7 C2 C3 C4 176.58(17)
C1 C2 C3 C27 175.47(17)
C7 C2 C3 C27 -4.2(3)
C2 C3 C4 C5 6.5(3)
C27 C3 C4 C5 -172.63(17)
C2 C3 C4 C8 -172.99(17)
C27 C3 C4 C8 7.8(3)
C3 C4 C5 C6 -4.9(3)
C8 C4 C5 C6 174.58(17)
C3 C4 C5 C37 173.90(17)
C8 C4 C5 C37 -6.6(3)
C2 C1 C6 C5 2.4(3)
C17 C1 C6 C5 -179.20(17)
C2 C1 C6 C9 -177.89(18)
C17 C1 C6 C9 0.5(3)
C4 C5 C6 C1 0.5(3)
C37 C5 C6 C1 -178.34(17)
C4 C5 C6 C9 -179.24(18)
C37 C5 C6 C9 1.9(3)
C16 C11 C12 C13 0.2(4)
O1 C11 C12 C13 -179.6(2)
C11 C12 C13 C14 -0.4(3)
C11 C12 C13 C17 -179.6(2)
C12 C13 C14 C15 -0.1(3)
C17 C13 C14 C15 179.1(2)
C13 C14 C15 C16 0.8(4)
O1 C11 C16 C15 -179.7(3)
C12 C11 C16 C15 0.5(4)
C14 C15 C16 C11 -1.0(4)
C6 C1 C17 C13 87.5(2)
C2 C1 C17 C13 -94.0(2)
C12 C13 C17 C1 1.3(3)
C14 C13 C17 C1 -177.90(19)
C26 C21 C22 C23 0.0(3)
O2 C21 C22 C23 -179.38(19)
C21 C22 C23 C24 -0.4(3)
C21 C22 C23 C27 178.69(19)
C22 C23 C24 C25 0.5(4)
C27 C23 C24 C25 -178.7(2)
C23 C24 C25 C26 -0.1(4)
C24 C25 C26 C21 -0.3(4)
O2 C21 C26 C25 179.7(2)
C22 C21 C26 C25 0.3(4)
C2 C3 C27 C23 90.8(2)
C4 C3 C27 C23 -90.1(2)
C22 C23 C27 C3 5.5(3)
C24 C23 C27 C3 -175.4(2)
O3 C31 C32 C33 -179.5(2)
C36 C31 C32 C33 0.7(3)
C31 C32 C33 C34 0.9(3)
C31 C32 C33 C37 -179.5(2)
C32 C33 C34 C35 -0.8(4)
C37 C33 C34 C35 179.7(2)
C33 C34 C35 C36 -1.1(4)
C34 C35 C36 C31 2.7(5)
O3 C31 C36 C35 177.7(3)
C32 C31 C36 C35 -2.5(4)
C6 C5 C37 C33 -83.9(2)
C4 C5 C37 C33 97.2(2)
C32 C33 C37 C5 -14.3(3)
C34 C33 C37 C5 165.3(2)
C55 N1 C51 C52 -2(3)
N1 C51 C52 C53 1(3)
C51 C52 C53 C54 2(3)
C52 C53 C54 C55 -6(3)
C51 N1 C55 C54 -2(3)
C53 C54 C55 N1 5(3)
C55A N1A C51A C52A -4(2)
N1A C51A C52A C53A 6(3)
C51A C52A C53A C54A -4(3)
C52A C53A C54A C55A 1(2)
C53A C54A C55A N1A 1(2)
C51A N1A C55A C54A 1(2)
